data_7123652
loop_
_publ_author_name
'Zhang, Chun-Lin'
'Han, You-Feng'
'Ye, Song'

_publ_section_title
;
 N-Heterocyclic Carbene-Catalyzed \b-Addition of Enals to
 3-Alkylenyloxindoles: Synthesis of Oxindoles with All-Carbon Quaternary
 Stereocenters
;
_journal_name_full 'Chemical Communications'
_journal_paper_doi 10.1039/C9CC03099A
_journal_year 2019
_chemical_absolute_configuration ad
_chemical_formula_moiety 'C30 H26 Br N3 O6'
_chemical_formula_sum 'C30 H26 Br N3 O6'
_chemical_formula_weight 604.45
_space_group_crystal_system monoclinic
_space_group_IT_number 4
_space_group_name_Hall 'P 2yb'
_space_group_name_H-M_alt 'P 1 21 1'
_symmetry_space_group_name_Hall 'P 2yb'
_symmetry_space_group_name_H-M 'P 1 21 1'
_atom_sites_solution_hydrogens geom
_audit_creation_date 2019-01-04
_audit_creation_method
;
Olex2 1.2
(compiled 2018.05.29 svn.r3508 for OlexSys, GUI svn.r5506)
;
_audit_update_record
;
2019-04-01 deposited with the CCDC.    2019-06-13 downloaded from the CCDC.
;
_cell_angle_alpha 90
_cell_angle_beta 110.9640(10)
_cell_angle_gamma 90
_cell_formula_units_Z 2
_cell_length_a 12.07780(10)
_cell_length_b 9.43960(10)
_cell_length_c 13.27380(10)
_cell_measurement_reflns_used 29233
_cell_measurement_temperature 170.00(10)
_cell_measurement_theta_max 75.2070
_cell_measurement_theta_min 3.5530
_cell_volume 1413.17(2)
_computing_cell_refinement 'CrysAlisPro 1.171.40.14e (Rigaku OD, 2018)'
_computing_data_collection 'CrysAlisPro 1.171.40.14e (Rigaku OD, 2018)'
_computing_data_reduction 'CrysAlisPro 1.171.40.14e (Rigaku OD, 2018)'
_computing_molecular_graphics 'Olex2 (Dolomanov et al., 2009)'
_computing_publication_material 'Olex2 (Dolomanov et al., 2009)'
_computing_structure_refinement 'ShelXL (Sheldrick, 2015)'
_computing_structure_solution 'SHELXT 2018/2 (Sheldrick, 2018)'
_diffrn_ambient_environment N~2~
_diffrn_ambient_temperature 170.00(10)
_diffrn_detector 'CCD plate'
_diffrn_detector_type HyPix
_diffrn_measured_fraction_theta_full 1.000
_diffrn_measured_fraction_theta_max 0.983
_diffrn_measurement_details
;
List of Runs (angles in degrees, time in seconds):

  # Type    Start    End  Width  t~exp~   \w     \q     \k     \f   Frames
#--------------------------------------------------------------------------
  1  \w     25.00 120.00   0.50    0.80    --   47.20  75.00 -91.00  190
  2  \w     81.00 169.00   0.50    1.00    --  103.25  75.00 -91.00  176
  3  \w     91.00 169.00   0.50    1.00    --  103.25  30.00  30.00  156
  4  \w     35.00 120.00   0.50    0.80    --   47.20  38.00  30.00  170
  5  \w     31.00 125.00   0.50    1.00    --  103.25 -75.00 141.00  188
  6  \w     32.00 116.00   0.50    1.00    --  103.25 -45.00 150.00  168
  7  \w     32.00 116.00   0.50    1.00    --  103.25 -45.00 120.00  168
  8  \w     25.00 120.00   0.50    0.80    --   47.20  77.00   0.00  190
  9  \w     32.00 116.00   0.50    1.00    --  103.25 -45.00 -90.00  168
 10  \w     25.00 120.00   0.50    0.80    --   47.20  77.00  60.00  190
 11  \w     25.00 120.00   0.50    0.80    --   47.20  77.00 -60.00  190
 12  \w     25.00 120.00   0.50    0.80    --   47.20  77.00-180.00  190
 13  \w     32.00 120.00   0.50    0.80    --   47.20  57.00 -90.00  176
 14  \w     31.00 109.00   0.50    1.00    --  103.25 -94.00 -30.00  156
 15  \w     31.00 117.00   0.50    1.00    --  103.25-125.00 120.00  172
 16  \w     16.00  95.00   0.50    0.80    --   47.20-125.00 120.00  158
 17  \w    -24.00  69.00   0.50    0.80    --   47.20 -75.00 141.00  186
 18  \w     32.00 120.00   0.50    0.80    --   47.20  57.00 150.00  176
 19  \w     16.00  95.00   0.50    0.80    --   47.20-125.00-180.00  158
 20  \w    -69.00  26.00   0.50    0.80    --  -47.20  75.00 -91.00  190
 21  \w   -112.00 -24.00   0.50    1.00    --  -99.00  30.00  60.00  176
 22  \w   -121.00 -26.00   0.50    1.00    --  -99.00  75.00 -91.00  190
 23  \w   -120.00 -25.00   0.50    0.80    --  -47.20 -75.00 141.00  190
 24  \w   -120.00 -71.00   0.50    0.80    --  -47.20-125.00 -90.00   98
 25  \w   -168.00 -86.00   0.50    1.00    --  -99.00 -45.00  90.00  164
 26  \w   -168.00 -77.00   0.50    1.00    --  -99.00 -75.00 141.00  182
 27  \w   -168.00 -85.00   0.50    1.00    --  -99.00 -15.00  30.00  166
 28  \w   -168.00 -86.00   0.50    1.00    --  -99.00 -30.00   0.00  164
 29  \w   -168.00 -81.00   0.50    1.00    --  -99.00 -94.00 -90.00  174
 30  \w   -168.00 -86.00   0.50    1.00    --  -99.00 -45.00-180.00  164
 31  \w   -168.00 -86.00   0.50    1.00    --  -99.00 -45.00-150.00  164
 32  \w   -168.00 -86.00   0.50    1.00    --  -99.00 -30.00 -30.00  164
 33  \w   -168.00 -94.00   0.50    1.00    --  -99.00 -61.00  60.00  148
 34  \w   -168.00 -86.00   0.50    1.00    --  -99.00 -45.00 150.00  164
 35  \w   -168.00 -76.00   0.50    1.00    --  -99.00 -77.00 -30.00  184
 36  \w   -168.00 -76.00   0.50    1.00    --  -99.00 -77.00 -90.00  184
;
_diffrn_measurement_device 'four-circle diffractometer'
_diffrn_measurement_device_type 'XtaLAB Synergy R, HyPix'
_diffrn_measurement_method '\w scans'
_diffrn_orient_matrix_type 'CrysAlisPro convention (1999,Acta A55,543-557)'
_diffrn_orient_matrix_UB_11 -0.0112892000
_diffrn_orient_matrix_UB_12 0.1215401000
_diffrn_orient_matrix_UB_13 0.0731374000
_diffrn_orient_matrix_UB_21 0.1224634000
_diffrn_orient_matrix_UB_22 0.0561927000
_diffrn_orient_matrix_UB_23 0.0078340000
_diffrn_orient_matrix_UB_31 -0.0591742000
_diffrn_orient_matrix_UB_32 0.0933139000
_diffrn_orient_matrix_UB_33 -0.1002904000
_diffrn_radiation_monochromator mirror
_diffrn_radiation_probe x-ray
_diffrn_radiation_type CuK\a
_diffrn_radiation_wavelength 1.54184
_diffrn_reflns_av_R_equivalents 0.0285
_diffrn_reflns_av_unetI/netI 0.0127
_diffrn_reflns_Laue_measured_fraction_full 1.000
_diffrn_reflns_Laue_measured_fraction_max 0.983
_diffrn_reflns_limit_h_max 15
_diffrn_reflns_limit_h_min -15
_diffrn_reflns_limit_k_max 11
_diffrn_reflns_limit_k_min -11
_diffrn_reflns_limit_l_max 16
_diffrn_reflns_limit_l_min -16
_diffrn_reflns_number 30640
_diffrn_reflns_point_group_measured_fraction_full 1.000
_diffrn_reflns_point_group_measured_fraction_max 0.966
_diffrn_reflns_theta_full 67.684
_diffrn_reflns_theta_max 75.360
_diffrn_reflns_theta_min 3.566
_diffrn_source 'Rotating-anode X-ray tube'
_diffrn_source_type 'PhotonJet R (Cu) X-ray Source'
_exptl_absorpt_coefficient_mu 2.386
_exptl_absorpt_correction_T_max 1.00000
_exptl_absorpt_correction_T_min 0.88633
_exptl_absorpt_correction_type multi-scan
_exptl_absorpt_process_details
;
CrysAlisPro 1.171.40.14e (Rigaku Oxford Diffraction, 2018)
Empirical absorption correction using spherical harmonics,
 implemented in SCALE3 ABSPACK scaling algorithm.
;
_exptl_crystal_colour white
_exptl_crystal_colour_primary white
_exptl_crystal_density_diffrn 1.421
_exptl_crystal_description needle
_exptl_crystal_F_000 620
_exptl_crystal_size_max 0.175
_exptl_crystal_size_mid 0.032
_exptl_crystal_size_min 0.025
_refine_diff_density_max 0.263
_refine_diff_density_min -0.373
_refine_diff_density_rms 0.037
_refine_ls_abs_structure_details
;
 Flack x determined using 2493 quotients [(I+)-(I-)]/[(I+)+(I-)]
 (Parsons, Flack and Wagner, Acta Cryst. B69 (2013) 249-259).
;
_refine_ls_abs_structure_Flack -0.019(5)
_refine_ls_extinction_method none
_refine_ls_goodness_of_fit_ref 1.061
_refine_ls_hydrogen_treatment constr
_refine_ls_matrix_type full
_refine_ls_number_parameters 391
_refine_ls_number_reflns 5656
_refine_ls_number_restraints 109
_refine_ls_restrained_S_all 1.067
_refine_ls_R_factor_all 0.0257
_refine_ls_R_factor_gt 0.0250
_refine_ls_shift/su_max 0.001
_refine_ls_shift/su_mean 0.000
_refine_ls_structure_factor_coef Fsqd
_refine_ls_weighting_details 'w=1/[\s^2^(Fo^2^)+(0.0353P)^2^+0.4245P] where P=(Fo^2^+2Fc^2^)/3'
_refine_ls_weighting_scheme calc
_refine_ls_wR_factor_gt 0.0666
_refine_ls_wR_factor_ref 0.0678
_reflns_Friedel_coverage 0.848
_reflns_Friedel_fraction_full 0.999
_reflns_Friedel_fraction_max 0.947
_reflns_number_gt 5555
_reflns_number_total 5656
_reflns_threshold_expression 'I > 2\s(I)'
_cod_data_source_file c9cc03099a2.cif
_cod_data_source_block tx255
_cod_database_code 7123652
_shelx_shelxl_version_number 2016/6
_chemical_oxdiff_formula CHNOBr
_shelx_space_group_comment
;
The symmetry employed for this shelxl refinement is uniquely defined
by the following loop, which should always be used as a source of
symmetry information in preference to the above space-group names.
They are only intended as comments.
;
_reflns_odcompleteness_completeness 100.00
_reflns_odcompleteness_iscentric 1
_reflns_odcompleteness_theta 66.97
_olex2_refinement_description
;
1. Fixed Uiso
 At 1.2 times of:
  All C(H) groups, All C(H,H) groups
 At 1.5 times of:
  All C(H,H,H) groups
2. Restrained distances
 N1A-C18 = N1-C18
 1.47 with sigma of 0.01
 O3A-N1A = O3-N1 = O4A-N1A = O4-N1
 1.22 with sigma of 0.01
3. Uiso/Uaniso restraints and constraints
O3 \\sim O4 \\sim N1 \\sim N1A \\sim O3A \\sim O4A: within 1.7A with sigma of
0.02 and sigma for terminal atoms of 0.04
Uanis(O3) \\sim Ueq, Uanis(O4) \\sim Ueq, Uanis(N1) \\sim Ueq, Uanis(N1A) \\sim
Ueq, Uanis(O3A) \\sim Ueq, Uanis(O4A) \\sim Ueq: with sigma of 0.01 and sigma
for terminal atoms of 0.02
4. Others
 Sof(N1A)=Sof(O3A)=Sof(O4A)=1-FVAR(1)
 Sof(O3)=Sof(O4)=Sof(N1)=FVAR(1)
5.a Ternary CH refined with riding coordinates:
 C21(H21)
5.b Secondary CH2 refined with riding coordinates:
 C9(H9A,H9B), C16(H16A,H16B), C28(H28A,H28B)
5.c Aromatic/amide H refined with riding coordinates:
 C4(H4), C5(H5), C6(H6), C7(H7), C11(H11), C12(H12), C13(H13), C14(H14),
 C15(H15), C22(H22), C23(H23), C25(H25), C26(H26)
5.d Idealised Me refined as rotating group:
 C20(H20A,H20B,H20C), C30(H30A,H30B,H30C)
;
_olex2_submission_special_instructions 'No special instructions were received'
_oxdiff_exptl_absorpt_empirical_details
;
Empirical correction (ABSPACK) includes:
- Absorption correction using spherical harmonics
- Frame scaling
;
_oxdiff_exptl_absorpt_empirical_full_max 1.451
_oxdiff_exptl_absorpt_empirical_full_min 0.740

loop_
_space_group_symop_operation_xyz
'x, y, z'
'-x, y+1/2, -z'

loop_
_atom_site_label
_atom_site_type_symbol
_atom_site_fract_x
_atom_site_fract_y
_atom_site_fract_z
_atom_site_U_iso_or_equiv
_atom_site_adp_type
_atom_site_occupancy
_atom_site_site_symmetry_order
_atom_site_calc_flag
_atom_site_refinement_flags_posn
_atom_site_refinement_flags_adp
_atom_site_refinement_flags_occupancy
_atom_site_disorder_assembly
_atom_site_disorder_group
Br1 Br 0.82201(2) 0.30487(4) 1.11874(3) 0.05075(10) Uani 1 1 d . . . . .
O1 O 0.2138(2) 0.1810(2) 0.8919(2) 0.0509(5) Uani 1 1 d . . . . .
O2 O 0.2258(3) 0.3889(3) 0.97237(19) 0.0621(7) Uani 1 1 d . . . . .
O3 O 0.0026(14) 0.5695(17) 0.4931(8) 0.077(4) Uani 0.58(4) 1 d D U P A 1
O4 O -0.018(2) 0.700(2) 0.3545(12) 0.098(5) Uani 0.58(4) 1 d D U P A 1
O5 O 0.2700(2) 0.3951(3) 0.40843(18) 0.0569(6) Uani 1 1 d . . . . .
O6 O 0.4368(2) 0.2044(2) 0.60332(18) 0.0444(5) Uani 1 1 d . . . . .
N1 N 0.0246(13) 0.6007(18) 0.4126(10) 0.063(3) Uani 0.58(4) 1 d D U P A 1
N2 N 0.2400(3) 0.4685(4) 0.3084(2) 0.0593(8) Uani 1 1 d . . . . .
N3 N 0.5054(2) 0.4348(3) 0.62517(19) 0.0369(5) Uani 1 1 d . . . . .
C1 C 0.3247(2) 0.3948(3) 0.6506(2) 0.0332(5) Uani 1 1 d . . . . .
C2 C 0.3555(2) 0.5505(3) 0.6589(2) 0.0342(5) Uani 1 1 d . . . . .
C3 C 0.4648(3) 0.5671(3) 0.6461(2) 0.0359(5) Uani 1 1 d . . . . .
C4 C 0.5184(3) 0.6980(3) 0.6530(2) 0.0447(7) Uani 1 1 d . . . . .
H4 H 0.591383 0.707342 0.644757 0.054 Uiso 1 1 calc R . . . .
C5 C 0.4595(3) 0.8148(4) 0.6727(2) 0.0507(7) Uani 1 1 d . . . . .
H5 H 0.494433 0.903782 0.679496 0.061 Uiso 1 1 calc R . . . .
C6 C 0.3495(3) 0.8012(4) 0.6825(2) 0.0507(7) Uani 1 1 d . . . . .
H6 H 0.310798 0.881240 0.694101 0.061 Uiso 1 1 calc R . . . .
C7 C 0.2965(3) 0.6685(3) 0.6750(2) 0.0418(6) Uani 1 1 d . . . . .
H7 H 0.222271 0.659636 0.680742 0.050 Uiso 1 1 calc R . . . .
C8 C 0.4273(2) 0.3290(3) 0.6225(2) 0.0353(6) Uani 1 1 d . . . . .
C9 C 0.6076(3) 0.4163(4) 0.5916(2) 0.0454(7) Uani 1 1 d . . . . .
H9A H 0.595465 0.472703 0.527420 0.054 Uiso 1 1 calc R . . . .
H9B H 0.611977 0.317773 0.572683 0.054 Uiso 1 1 calc R . . . .
C10 C 0.7239(3) 0.4582(3) 0.6769(2) 0.0414(6) Uani 1 1 d . . . . .
C11 C 0.7434(3) 0.4468(4) 0.7858(3) 0.0444(7) Uani 1 1 d . . . . .
H11 H 0.683207 0.413777 0.807862 0.053 Uiso 1 1 calc R . . . .
C12 C 0.8515(3) 0.4841(4) 0.8620(3) 0.0512(7) Uani 1 1 d . . . . .
H12 H 0.863468 0.475539 0.934901 0.061 Uiso 1 1 calc R . . . .
C13 C 0.9421(3) 0.5338(4) 0.8312(3) 0.0548(9) Uani 1 1 d . . . . .
H13 H 1.014790 0.558813 0.882675 0.066 Uiso 1 1 calc R . . . .
C14 C 0.9228(3) 0.5458(4) 0.7225(3) 0.0588(9) Uani 1 1 d . . . . .
H14 H 0.983203 0.578804 0.700594 0.071 Uiso 1 1 calc R . . . .
C15 C 0.8153(3) 0.5094(4) 0.6464(3) 0.0523(8) Uani 1 1 d . . . . .
H15 H 0.803416 0.519085 0.573569 0.063 Uiso 1 1 calc R . . . .
C16 C 0.2069(3) 0.3574(3) 0.5590(2) 0.0402(6) Uani 1 1 d . . . . .
H16A H 0.203035 0.255532 0.548731 0.048 Uiso 1 1 calc R . . . .
H16B H 0.141524 0.384791 0.580999 0.048 Uiso 1 1 calc R . . . .
C17 C 0.1914(2) 0.4266(3) 0.4542(2) 0.0377(6) Uani 1 1 d . . . . .
C18 C 0.1120(3) 0.5172(3) 0.3887(2) 0.0418(6) Uani 1 1 d D . . . .
C19 C 0.1454(3) 0.5412(4) 0.2974(2) 0.0428(6) Uani 1 1 d . . . . .
C20 C 0.0878(4) 0.6284(4) 0.1989(3) 0.0584(9) Uani 1 1 d . . . . .
H20A H 0.089888 0.726404 0.218701 0.088 Uiso 1 1 calc GR . . . .
H20B H 0.006940 0.598777 0.164431 0.088 Uiso 1 1 calc GR . . . .
H20C H 0.129509 0.616062 0.150006 0.088 Uiso 1 1 calc GR . . . .
C21 C 0.3252(2) 0.3246(3) 0.7573(2) 0.0323(5) Uani 1 1 d . . . . .
H21 H 0.301843 0.225484 0.740298 0.039 Uiso 1 1 calc R . . . .
C22 C 0.4941(3) 0.4407(3) 0.9095(2) 0.0372(6) Uani 1 1 d . . . . .
H22 H 0.450665 0.524320 0.897228 0.045 Uiso 1 1 calc R . . . .
C23 C 0.6041(3) 0.4357(3) 0.9912(2) 0.0386(6) Uani 1 1 d . . . . .
H23 H 0.634139 0.514692 1.034176 0.046 Uiso 1 1 calc R . . . .
C24 C 0.6684(2) 0.3115(4) 1.0078(2) 0.0374(5) Uani 1 1 d . . . . .
C25 C 0.6262(3) 0.1934(3) 0.9456(3) 0.0409(6) Uani 1 1 d . . . . .
H25 H 0.671236 0.111017 0.957331 0.049 Uiso 1 1 calc R . . . .
C26 C 0.5152(3) 0.1992(3) 0.8648(2) 0.0366(6) Uani 1 1 d . . . . .
H26 H 0.485285 0.119330 0.822892 0.044 Uiso 1 1 calc R . . . .
C27 C 0.4473(2) 0.3234(3) 0.84530(19) 0.0305(5) Uani 1 1 d . . . . .
C28 C 0.2333(2) 0.3916(3) 0.7985(2) 0.0340(5) Uani 1 1 d . . . . .
H28A H 0.256639 0.487936 0.821894 0.041 Uiso 1 1 calc R . . . .
H28B H 0.156645 0.394744 0.740475 0.041 Uiso 1 1 calc R . . . .
C29 C 0.2236(2) 0.3070(4) 0.89120(19) 0.0353(5) Uani 1 1 d . . . . .
C30 C 0.2169(7) 0.3134(7) 1.0648(4) 0.111(2) Uani 1 1 d . . . . .
H30A H 0.137410 0.279162 1.047582 0.167 Uiso 1 1 calc GR . . . .
H30B H 0.236409 0.376493 1.125440 0.167 Uiso 1 1 calc GR . . . .
H30C H 0.270999 0.234936 1.082381 0.167 Uiso 1 1 calc GR . . . .
N1A N 0.0039(14) 0.557(3) 0.4034(14) 0.065(4) Uani 0.42(4) 1 d D U P A 2
O3A O -0.021(2) 0.508(4) 0.4767(19) 0.114(7) Uani 0.42(4) 1 d D U P A 2
O4A O -0.0650(15) 0.632(3) 0.3358(11) 0.085(5) Uani 0.42(4) 1 d D U P A 2

loop_
_atom_site_aniso_label
_atom_site_aniso_U_11
_atom_site_aniso_U_22
_atom_site_aniso_U_33
_atom_site_aniso_U_23
_atom_site_aniso_U_13
_atom_site_aniso_U_12
Br1 0.03644(15) 0.05667(18) 0.05158(17) 0.01519(16) 0.00655(11) 0.00324(15)
O1 0.0637(14) 0.0342(11) 0.0592(14) 0.0021(10) 0.0275(11) -0.0022(10)
O2 0.114(2) 0.0411(12) 0.0450(12) -0.0062(10) 0.0452(14) -0.0154(13)
O3 0.085(6) 0.100(8) 0.068(4) 0.026(4) 0.055(4) 0.045(5)
O4 0.116(9) 0.113(9) 0.083(6) 0.042(6) 0.057(6) 0.080(7)
O5 0.0491(12) 0.0865(17) 0.0399(11) 0.0123(11) 0.0219(10) 0.0285(12)
O6 0.0510(12) 0.0410(11) 0.0453(12) -0.0045(9) 0.0220(10) 0.0056(9)
N1 0.062(5) 0.085(7) 0.052(4) 0.011(4) 0.031(4) 0.037(5)
N2 0.0541(17) 0.091(2) 0.0380(14) 0.0112(14) 0.0228(13) 0.0209(16)
N3 0.0350(12) 0.0441(14) 0.0351(11) 0.0005(10) 0.0168(10) 0.0011(10)
C1 0.0328(13) 0.0347(13) 0.0337(12) -0.0014(11) 0.0140(10) 0.0009(10)
C2 0.0376(13) 0.0367(13) 0.0292(12) 0.0032(10) 0.0131(11) 0.0018(11)
C3 0.0382(14) 0.0405(14) 0.0287(12) 0.0017(11) 0.0115(11) -0.0004(11)
C4 0.0514(17) 0.0453(16) 0.0406(15) 0.0044(13) 0.0206(14) -0.0080(13)
C5 0.0719(19) 0.0384(14) 0.0460(15) 0.0030(15) 0.0262(14) -0.0074(18)
C6 0.0733(19) 0.0333(13) 0.0514(16) 0.0059(16) 0.0295(14) 0.0050(18)
C7 0.0493(16) 0.0404(15) 0.0405(15) 0.0058(12) 0.0217(13) 0.0062(13)
C8 0.0340(12) 0.0424(17) 0.0303(11) -0.0034(11) 0.0125(9) 0.0022(11)
C9 0.0400(15) 0.0656(19) 0.0381(14) -0.0026(14) 0.0231(12) 0.0024(15)
C10 0.0378(15) 0.0482(16) 0.0446(15) 0.0003(12) 0.0227(13) 0.0019(12)
C11 0.0379(15) 0.0532(18) 0.0456(16) 0.0001(13) 0.0193(13) -0.0057(13)
C12 0.0456(18) 0.0564(19) 0.0507(18) -0.0013(15) 0.0163(15) -0.0052(14)
C13 0.0391(17) 0.0507(19) 0.072(2) -0.0047(17) 0.0166(16) -0.0052(14)
C14 0.0409(18) 0.061(2) 0.083(3) 0.0076(19) 0.0330(18) -0.0040(16)
C15 0.0461(18) 0.064(2) 0.0569(19) 0.0111(17) 0.0300(16) 0.0031(15)
C16 0.0356(13) 0.0494(15) 0.0343(13) 0.0003(11) 0.0108(11) -0.0029(11)
C17 0.0339(13) 0.0462(15) 0.0337(13) -0.0047(12) 0.0130(11) 0.0018(12)
C18 0.0396(15) 0.0531(17) 0.0353(14) 0.0012(12) 0.0164(12) 0.0092(13)
C19 0.0421(16) 0.0497(17) 0.0360(15) 0.0002(13) 0.0132(13) 0.0026(13)
C20 0.066(2) 0.063(2) 0.0452(18) 0.0120(16) 0.0188(17) 0.0110(18)
C21 0.0321(11) 0.0320(14) 0.0342(12) -0.0010(11) 0.0135(9) -0.0006(10)
C22 0.0375(14) 0.0311(13) 0.0428(15) -0.0009(11) 0.0142(12) 0.0038(11)
C23 0.0363(14) 0.0372(14) 0.0391(14) -0.0019(12) 0.0097(12) 0.0003(11)
C24 0.0315(11) 0.0434(13) 0.0366(12) 0.0071(14) 0.0114(9) 0.0004(14)
C25 0.0406(15) 0.0337(14) 0.0502(17) 0.0109(12) 0.0185(13) 0.0088(12)
C26 0.0410(15) 0.0293(13) 0.0408(15) 0.0023(11) 0.0160(12) 0.0018(11)
C27 0.0316(11) 0.0305(13) 0.0316(11) 0.0037(11) 0.0140(9) 0.0026(11)
C28 0.0316(13) 0.0373(13) 0.0339(12) 0.0016(10) 0.0126(10) 0.0016(10)
C29 0.0318(11) 0.0352(12) 0.0405(12) 0.0012(14) 0.0148(9) -0.0022(14)
C30 0.231(7) 0.067(3) 0.067(3) 0.000(3) 0.092(4) -0.019(5)
N1A 0.061(6) 0.086(9) 0.054(6) 0.022(6) 0.028(5) 0.033(6)
O3A 0.088(9) 0.150(15) 0.139(11) 0.049(11) 0.084(8) 0.051(10)
O4A 0.067(7) 0.127(12) 0.066(5) 0.029(7) 0.030(5) 0.059(7)

loop_
_atom_type_symbol
_atom_type_description
_atom_type_scat_dispersion_real
_atom_type_scat_dispersion_imag
_atom_type_scat_source
C C 0.0181 0.0091 'International Tables Vol C Tables 4.2.6.8 and 6.1.1.4'
H H 0.0000 0.0000 'International Tables Vol C Tables 4.2.6.8 and 6.1.1.4'
Br Br -0.6763 1.2805 'International Tables Vol C Tables 4.2.6.8 and 6.1.1.4'
N N 0.0311 0.0180 'International Tables Vol C Tables 4.2.6.8 and 6.1.1.4'
O O 0.0492 0.0322 'International Tables Vol C Tables 4.2.6.8 and 6.1.1.4'

loop_
_geom_angle_atom_site_label_1
_geom_angle_atom_site_label_2
_geom_angle_atom_site_label_3
_geom_angle
C29 O2 C30 114.6(3)
C17 O5 N2 109.4(2)
O3 N1 C18 117.7(9)
O4 N1 O3 124.5(10)
O4 N1 C18 117.7(8)
C19 N2 O5 106.4(2)
C3 N3 C9 123.9(3)
C8 N3 C3 111.6(2)
C8 N3 C9 123.7(2)
C2 C1 C8 102.1(2)
C2 C1 C16 114.4(2)
C2 C1 C21 115.2(2)
C8 C1 C21 107.8(2)
C16 C1 C8 108.1(2)
C16 C1 C21 108.7(2)
C3 C2 C1 108.6(2)
C7 C2 C1 132.0(3)
C7 C2 C3 119.4(3)
C2 C3 N3 109.6(2)
C4 C3 N3 128.2(3)
C4 C3 C2 122.1(3)
C3 C4 C5 117.6(3)
C6 C5 C4 121.2(3)
C5 C6 C7 120.5(3)
C2 C7 C6 119.1(3)
O6 C8 N3 126.6(3)
O6 C8 C1 125.6(3)
N3 C8 C1 107.8(2)
N3 C9 C10 113.6(2)
C11 C10 C9 121.9(3)
C11 C10 C15 118.3(3)
C15 C10 C9 119.8(3)
C12 C11 C10 120.6(3)
C13 C12 C11 120.8(3)
C12 C13 C14 118.8(3)
C15 C14 C13 120.6(3)
C14 C15 C10 120.9(3)
C17 C16 C1 114.1(2)
O5 C17 C16 117.2(2)
O5 C17 C18 107.8(2)
C18 C17 C16 135.0(3)
C17 C18 N1 127.9(5)
C17 C18 C19 107.3(3)
C17 C18 N1A 123.4(7)
C19 C18 N1 123.6(5)
C19 C18 N1A 128.4(6)
N2 C19 C18 109.1(3)
N2 C19 C20 120.5(3)
C18 C19 C20 130.4(3)
C27 C21 C1 112.87(19)
C27 C21 C28 110.8(2)
C28 C21 C1 112.3(2)
C23 C22 C27 121.4(2)
C24 C23 C22 118.8(3)
C23 C24 Br1 119.1(2)
C25 C24 Br1 119.1(2)
C25 C24 C23 121.8(2)
C24 C25 C26 118.8(3)
C25 C26 C27 121.1(3)
C22 C27 C21 122.4(2)
C22 C27 C26 118.1(2)
C26 C27 C21 119.5(2)
C29 C28 C21 110.5(2)
O1 C29 O2 123.4(3)
O1 C29 C28 124.8(3)
O2 C29 C28 111.9(3)
O3A N1A C18 120.7(14)
O4A N1A C18 118.1(12)
O4A N1A O3A 121.0(15)

loop_
_geom_bond_atom_site_label_1
_geom_bond_atom_site_label_2
_geom_bond_distance
Br1 C24 1.912(2)
O1 C29 1.196(4)
O2 C29 1.318(4)
O2 C30 1.456(5)
O3 N1 1.227(9)
O4 N1 1.206(9)
O5 N2 1.425(4)
O5 C17 1.331(3)
O6 C8 1.218(4)
N1 C18 1.441(8)
N2 C19 1.296(4)
N3 C3 1.405(4)
N3 C8 1.365(4)
N3 C9 1.465(3)
C1 C2 1.511(4)
C1 C8 1.547(4)
C1 C16 1.546(4)
C1 C21 1.561(4)
C2 C3 1.399(4)
C2 C7 1.380(4)
C3 C4 1.383(4)
C4 C5 1.387(5)
C5 C6 1.386(5)
C6 C7 1.394(5)
C9 C10 1.508(4)
C10 C11 1.383(4)
C10 C15 1.390(4)
C11 C12 1.381(5)
C12 C13 1.379(5)
C13 C14 1.382(6)
C14 C15 1.373(5)
C16 C17 1.486(4)
C17 C18 1.346(4)
C18 C19 1.425(4)
C18 N1A 1.438(11)
C19 C20 1.490(5)
C21 C27 1.519(3)
C21 C28 1.538(3)
C22 C23 1.383(4)
C22 C27 1.388(4)
C23 C24 1.380(5)
C24 C25 1.373(5)
C25 C26 1.386(4)
C26 C27 1.400(4)
C28 C29 1.505(4)
N1A O3A 1.213(12)
N1A O4A 1.207(11)
